data_2311133
loop_
_publ_author_name
'Chandra, ?'
'Raghu, K.'
'Srikantamurthy, N.'
'Umesha, K. B.'
'Palani, K.'
'Mahendra, M.'

_publ_section_title
;
 3-(4-Meth-oxy-phen-yl)-5-methylisoxazole-4-carb-oxy-lic acid.
;
_journal_coeditor_code HB7037
_journal_issue 'Pt 3'
_journal_name_full 'Acta crystallographica. Section E, Structure reports online'
_journal_page_first o388
_journal_paper_doi 10.1107/S1600536813004029
_journal_volume 69
_journal_year 2013
_chemical_formula_iupac 'C12 H11 N O4'
_chemical_formula_moiety 'C12 H11 N O4'
_chemical_formula_sum 'C12 H11 N O4'
_chemical_formula_weight 233.22
_chemical_name_systematic
;
3-(4-Methoxyphenyl)-5-methylisoxazole-4-carboxylic acid
;
_space_group_IT_number 14
_space_group_name_Hall '-P 2ybc'
_space_group_name_H-M_alt 'P 1 21/c 1'
_symmetry_cell_setting monoclinic
_symmetry_space_group_name_Hall '-P 2ybc'
_symmetry_space_group_name_H-M 'P 1 21/c 1'
_atom_sites_solution_hydrogens geom
_atom_sites_solution_primary direct
_atom_sites_solution_secondary difmap
_cell_angle_alpha 90
_cell_angle_beta 97.220(2)
_cell_angle_gamma 90
_cell_formula_units_Z 4
_cell_length_a 6.4147(2)
_cell_length_b 14.6321(6)
_cell_length_c 11.9911(5)
_cell_measurement_reflns_used 2811
_cell_measurement_temperature 296
_cell_measurement_theta_max 28.49
_cell_measurement_theta_min 2.21
_cell_volume 1116.57(7)
_computing_cell_refinement 'SAINT (Bruker, 2009)'
_computing_data_collection 'APEX2 (Bruker, 2009)'
_computing_data_reduction 'SAINT (Bruker, 2009)'
_computing_molecular_graphics 'PLATON (Spek, 2009)'
_computing_publication_material 'SHELXL97 (Sheldrick, 2008)'
_computing_structure_refinement 'SHELXL97 (Sheldrick, 2008)'
_computing_structure_solution 'SHELXS97 (Sheldrick, 2008)'
_diffrn_ambient_temperature 296
_diffrn_measured_fraction_theta_full 0.991
_diffrn_measured_fraction_theta_max 0.991
_diffrn_measurement_device_type 'Bruker APEXII CCD'
_diffrn_measurement_method '\w and \f scans'
_diffrn_radiation_type MoK\a
_diffrn_radiation_wavelength 0.71073
_diffrn_reflns_av_R_equivalents 0.0310
_diffrn_reflns_av_sigmaI/netI 0.0238
_diffrn_reflns_limit_h_max 8
_diffrn_reflns_limit_h_min -8
_diffrn_reflns_limit_k_max 19
_diffrn_reflns_limit_k_min -19
_diffrn_reflns_limit_l_max 15
_diffrn_reflns_limit_l_min -16
_diffrn_reflns_number 11200
_diffrn_reflns_reduction_process
;
;
_diffrn_reflns_theta_full 28.49
_diffrn_reflns_theta_max 28.49
_diffrn_reflns_theta_min 2.21
_exptl_absorpt_coefficient_mu 0.105
_exptl_absorpt_correction_T_max 0.989
_exptl_absorpt_correction_T_min 0.979
_exptl_absorpt_correction_type multi-scan
_exptl_absorpt_process_details '(SADABS; Bruker, 2009)'
_exptl_crystal_colour yellow
_exptl_crystal_density_diffrn 1.387
_exptl_crystal_density_method 'Not Measured'
_exptl_crystal_description block
_exptl_crystal_F_000 488
_exptl_crystal_size_max 0.20
_exptl_crystal_size_mid 0.15
_exptl_crystal_size_min 0.10
_refine_diff_density_max 0.233
_refine_diff_density_min -0.222
_refine_ls_extinction_method none
_refine_ls_goodness_of_fit_ref 1.037
_refine_ls_hydrogen_treatment constr
_refine_ls_matrix_type full
_refine_ls_number_parameters 156
_refine_ls_number_reflns 2811
_refine_ls_number_restraints 0
_refine_ls_restrained_S_all 1.037
_refine_ls_R_factor_all 0.0626
_refine_ls_R_factor_gt 0.0448
_refine_ls_shift/su_max 0.000
_refine_ls_shift/su_mean 0.000
_refine_ls_structure_factor_coef Fsqd
_refine_ls_weighting_details 'calc w=1/[\s^2^(Fo^2^)+(0.0516P)^2^+0.2571P] where P=(Fo^2^+2Fc^2^)/3'
_refine_ls_weighting_scheme calc
_refine_ls_wR_factor_gt 0.1105
_refine_ls_wR_factor_ref 0.1250
_reflns_number_gt 2083
_reflns_number_total 2811
_reflns_threshold_expression I>2\s(I)
_cod_data_source_file hb7037sup1.cif
_cod_data_source_block I
_cod_original_sg_symbol_H-M 'P 21/c'
_cod_database_code 2311133

loop_
_symmetry_equiv_pos_site_id
_symmetry_equiv_pos_as_xyz
1 x,y,z
2 -x,1/2+y,1/2-z
3 -x,-y,-z
4 x,1/2-y,1/2+z

loop_
_atom_site_aniso_label
_atom_site_aniso_U_11
_atom_site_aniso_U_22
_atom_site_aniso_U_33
_atom_site_aniso_U_12
_atom_site_aniso_U_13
_atom_site_aniso_U_23
O2 0.0740(9) 0.1114(11) 0.0710(9) 0.0108(8) 0.0169(7) 0.0006(7)
O11 0.0456(6) 0.0581(6) 0.0920(9) -0.0111(5) 0.0041(6) -0.0073(6)
O16 0.0490(6) 0.0642(6) 0.0598(6) -0.0145(5) 0.0111(5) -0.0062(5)
O17 0.0533(6) 0.0795(8) 0.0600(7) -0.0195(5) 0.0115(5) -0.0047(5)
N10 0.0499(7) 0.0596(8) 0.0863(10) -0.0112(6) 0.0135(7) 0.0006(7)
C1 0.0791(14) 0.1213(19) 0.0774(13) 0.0088(13) 0.0054(11) 0.0043(12)
C3 0.0609(10) 0.0593(9) 0.0704(11) 0.0010(7) 0.0178(8) 0.0052(8)
C4 0.0501(9) 0.0661(10) 0.0749(11) 0.0067(7) 0.0133(8) 0.0095(8)
C5 0.0490(8) 0.0571(9) 0.0759(11) 0.0060(7) 0.0211(7) 0.0057(7)
C6 0.0474(8) 0.0423(7) 0.0716(10) -0.0025(6) 0.0164(7) 0.0062(6)
C7 0.0448(8) 0.0596(9) 0.0810(12) 0.0012(6) 0.0177(7) 0.0056(8)
C8 0.0557(9) 0.0705(11) 0.0805(12) 0.0050(8) 0.0274(8) 0.0019(9)
C9 0.0408(7) 0.0392(7) 0.0783(10) -0.0009(5) 0.0138(7) 0.0021(6)
C12 0.0421(7) 0.0393(7) 0.0786(10) -0.0005(5) 0.0067(7) -0.0073(6)
C13 0.0615(10) 0.0635(10) 0.0727(11) -0.0017(8) -0.0017(8) -0.0166(8)
C14 0.0398(7) 0.0375(6) 0.0679(9) 0.0006(5) 0.0086(6) -0.0021(6)
C15 0.0388(7) 0.0410(6) 0.0576(8) 0.0012(5) 0.0089(6) -0.0011(6)

loop_
_atom_site_type_symbol
_atom_site_label
_atom_site_fract_x
_atom_site_fract_y
_atom_site_fract_z
_atom_site_U_iso_or_equiv
_atom_site_thermal_displace_type
_atom_site_calc_flag
_atom_site_refinement_flags
_atom_site_occupancy
O O2 0.2009(2) 0.37793(11) 0.57223(11) 0.0848(6) Uani . . 1.000
O O11 -0.25133(16) 0.31776(8) -0.04335(11) 0.0656(4) Uani . . 1.000
O O16 0.35249(16) 0.46156(8) 0.09298(9) 0.0573(3) Uani . . 1.000
O O17 0.30828(17) 0.44090(8) -0.09213(9) 0.0639(4) Uani . . 1.000
N N10 -0.2230(2) 0.31499(10) 0.07570(13) 0.0649(5) Uani . . 1.000
C C1 0.4132(4) 0.37406(19) 0.62109(19) 0.0930(9) Uani . . 1.000
C C3 0.1563(3) 0.37111(12) 0.45858(15) 0.0627(6) Uani . . 1.000
C C4 0.2992(3) 0.34453(12) 0.38735(15) 0.0632(6) Uani . . 1.000
C C5 0.2364(2) 0.33990(11) 0.27343(15) 0.0595(5) Uani . . 1.000
C C6 0.0325(2) 0.36064(9) 0.22778(14) 0.0530(5) Uani . . 1.000
C C7 -0.1095(3) 0.38676(11) 0.30087(16) 0.0610(6) Uani . . 1.000
C C8 -0.0479(3) 0.39210(13) 0.41410(17) 0.0673(6) Uani . . 1.000
C C9 -0.0393(2) 0.35217(9) 0.10713(14) 0.0522(5) Uani . . 1.000
C C12 -0.0825(2) 0.35580(9) -0.07996(14) 0.0534(5) Uani . . 1.000
C C13 -0.0912(3) 0.36697(12) -0.20259(15) 0.0668(6) Uani . . 1.000
C C14 0.0574(2) 0.37919(9) 0.01037(13) 0.0482(4) Uani . . 1.000
C C15 0.2528(2) 0.42983(9) 0.00688(12) 0.0456(4) Uani . . 1.000
H H1A 0.47240 0.31620 0.60400 0.1390 Uiso calc R 1.000
H H1B 0.42050 0.38080 0.70110 0.1390 Uiso calc R 1.000
H H1C 0.49070 0.42250 0.59130 0.1390 Uiso calc R 1.000
H H4 0.43650 0.32990 0.41620 0.0760 Uiso calc R 1.000
H H5 0.33320 0.32240 0.22590 0.0710 Uiso calc R 1.000
H H7 -0.24740 0.40070 0.27230 0.0730 Uiso calc R 1.000
H H8 -0.14420 0.41000 0.46170 0.0810 Uiso calc R 1.000
H H13A -0.19650 0.32700 -0.23990 0.1000 Uiso calc R 1.000
H H13B 0.04310 0.35200 -0.22520 0.1000 Uiso calc R 1.000
H H13C -0.12590 0.42910 -0.22260 0.1000 Uiso calc R 1.000
H H17 0.41870 0.46970 -0.08720 0.0960 Uiso calc R 1.000

loop_
_atom_type_symbol
_atom_type_description
_atom_type_scat_dispersion_real
_atom_type_scat_dispersion_imag
_atom_type_scat_source
O O 0.0106 0.0060 'International Tables Vol C Tables 4.2.6.8 and 6.1.1.4'
N N 0.0061 0.0033 'International Tables Vol C Tables 4.2.6.8 and 6.1.1.4'
H H 0.0000 0.0000 'International Tables Vol C Tables 4.2.6.8 and 6.1.1.4'
C C 0.0033 0.0016 'International Tables Vol C Tables 4.2.6.8 and 6.1.1.4'

loop_
_geom_angle_atom_site_label_1
_geom_angle_atom_site_label_2
_geom_angle_atom_site_label_3
_geom_angle
_geom_angle_publ_flag
C1 O2 C3 118.84(16) n
N10 O11 C12 109.60(12) n
C15 O17 H17 109.00 no
O11 N10 C9 105.96(13) n
O2 C3 C8 116.04(17) n
C4 C3 C8 119.47(17) no
O2 C3 C4 124.49(17) n
C3 C4 C5 119.48(17) no
C4 C5 C6 121.66(15) no
C5 C6 C7 118.04(16) no
C5 C6 C9 122.30(13) no
C7 C6 C9 119.60(13) no
C6 C7 C8 120.63(17) no
C3 C8 C7 120.71(18) no
N10 C9 C6 118.58(14) n
N10 C9 C14 110.23(14) n
C6 C9 C14 131.18(12) no
O11 C12 C13 116.25(14) n
O11 C12 C14 108.85(14) n
C13 C12 C14 134.83(14) no
C9 C14 C15 128.39(13) no
C12 C14 C15 125.95(14) no
C9 C14 C12 105.36(12) no
O16 C15 C14 121.52(13) n
O17 C15 C14 115.23(13) n
O16 C15 O17 123.22(13) n
O2 C1 H1A 109.00 no
O2 C1 H1B 109.00 no
O2 C1 H1C 109.00 no
H1A C1 H1B 109.00 no
H1A C1 H1C 110.00 no
H1B C1 H1C 109.00 no
C3 C4 H4 120.00 no
C5 C4 H4 120.00 no
C4 C5 H5 119.00 no
C6 C5 H5 119.00 no
C6 C7 H7 120.00 no
C8 C7 H7 120.00 no
C3 C8 H8 120.00 no
C7 C8 H8 120.00 no
C12 C13 H13A 109.00 no
C12 C13 H13B 109.00 no
C12 C13 H13C 109.00 no
H13A C13 H13B 109.00 no
H13A C13 H13C 109.00 no
H13B C13 H13C 109.00 no

loop_
_geom_bond_atom_site_label_1
_geom_bond_atom_site_label_2
_geom_bond_distance
_geom_bond_publ_flag
O2 C1 1.414(3) n
O2 C3 1.361(2) n
O11 N10 1.417(2) n
O11 C12 1.3397(17) n
O16 C15 1.2347(18) n
O17 C15 1.2918(18) n
O17 H17 0.8200 no
N10 C9 1.3096(19) n
C3 C4 1.385(3) no
C3 C8 1.385(3) no
C4 C5 1.376(3) no
C5 C6 1.387(2) no
C6 C9 1.467(2) no
C6 C7 1.395(2) no
C7 C8 1.368(3) no
C9 C14 1.438(2) no
C12 C14 1.361(2) no
C12 C13 1.474(2) no
C14 C15 1.4612(18) no
C1 H1A 0.9600 no
C1 H1B 0.9600 no
C1 H1C 0.9600 no
C4 H4 0.9300 no
C5 H5 0.9300 no
C7 H7 0.9300 no
C8 H8 0.9300 no
C13 H13A 0.9600 no
C13 H13B 0.9600 no
C13 H13C 0.9600 no

loop_
_geom_hbond_atom_site_label_D
_geom_hbond_atom_site_label_H
_geom_hbond_atom_site_label_A
_geom_hbond_site_symmetry_A
_geom_hbond_distance_DH
_geom_hbond_distance_HA
_geom_hbond_distance_DA
_geom_hbond_angle_DHA
_geom_hbond_publ_flag
O17 H17 O16 3_665 0.82 1.79 2.6034(16) 173 yes

loop_
_geom_torsion_atom_site_label_1
_geom_torsion_atom_site_label_2
_geom_torsion_atom_site_label_3
_geom_torsion_atom_site_label_4
_geom_torsion
_geom_torsion_publ_flag
C1 O2 C3 C4 12.0(3) no
C1 O2 C3 C8 -168.49(19) no
C12 O11 N10 C9 0.60(16) no
N10 O11 C12 C13 -177.70(13) no
N10 O11 C12 C14 -0.41(15) no
O11 N10 C9 C14 -0.55(16) no
O11 N10 C9 C6 178.83(11) no
O2 C3 C8 C7 -179.51(17) no
C4 C3 C8 C7 0.1(3) no
C8 C3 C4 C5 0.4(3) no
O2 C3 C4 C5 179.90(17) no
C3 C4 C5 C6 -0.4(3) no
C4 C5 C6 C9 -177.26(14) no
C4 C5 C6 C7 0.1(2) no
C5 C6 C9 N10 136.35(15) no
C5 C6 C9 C14 -44.4(2) no
C7 C6 C9 N10 -40.94(19) no
C7 C6 C9 C14 138.29(16) no
C5 C6 C7 C8 0.4(2) no
C9 C6 C7 C8 177.77(15) no
C6 C7 C8 C3 -0.4(3) no
N10 C9 C14 C12 0.32(16) no
N10 C9 C14 C15 174.29(13) no
C6 C9 C14 C12 -178.95(14) no
C6 C9 C14 C15 -5.0(2) no
O11 C12 C14 C9 0.07(14) no
O11 C12 C14 C15 -174.09(12) no
C13 C12 C14 C9 176.64(16) no
C13 C12 C14 C15 2.5(3) no
C9 C14 C15 O16 -5.3(2) no
C9 C14 C15 O17 176.71(13) no
C12 C14 C15 O16 167.52(14) no
C12 C14 C15 O17 -10.5(2) no
